data_1557728
loop_
_publ_author_name
'Repo, Timo'
'Klinga, Martti'
'Mutikainen, Ilpo'
'Su, Yincai'
'Leskela, Markku'
'Polamo, Mika'

_publ_section_title
;
 Low-Temperature Crystal Structures of
 Dichlorobis(eta5-indenyl)zirconium(IV) at 153 K and
 Dichlorobis(eta5-cyclopentadienyl)zirconium(IV) at 193 K
;
_journal_name_full 'Acta Chemica Scandinavica'
_journal_page_first 1116
_journal_page_last 1120
_journal_paper_doi 10.3891/acta.chem.scand.50-1116
_journal_volume 50
_journal_year 1996
_chemical_formula_sum 'C10 H10 Cl2 Zr'
_chemical_formula_weight 292.30
_chemical_name_common
;
Dichlorobis(eta5-indenyl)zirconium(IV) 
[Zr(C5H5)2Cl2]
;
_space_group_IT_number 2
_space_group_name_Hall '-P 1'
_space_group_name_H-M_alt 'P -1'
_symmetry_cell_setting triclinic
_symmetry_Int_Tables_number 2
_symmetry_space_group_name_Hall '-P 1'
_symmetry_space_group_name_H-M 'P -1'
_cell_angle_alpha 70.63(3)
_cell_angle_beta 103.26(4)
_cell_angle_gamma 92.86(2)
_cell_formula_units_Z 4
_cell_length_a 8.031(4)
_cell_length_b 11.768(4)
_cell_length_c 12.274(4)
_cell_volume 1064.7(8)
_diffrn_ambient_temperature 193
_diffrn_radiation_probe x-ray
_diffrn_radiation_type MoK\a
_diffrn_radiation_wavelength 0.71073
_exptl_absorpt_coefficient_mu 1.483
_exptl_crystal_density_diffrn 1.823
_exptl_crystal_F_000 576
_refine_ls_goodness_of_fit_ref 1.045
_refine_ls_number_parameters 256
_refine_ls_number_reflns 4212
_refine_ls_R_factor_all 0.0373
_refine_ls_R_factor_gt 0.0320
_refine_ls_wR_factor_gt 0.0660
_refine_ls_wR_factor_ref 0.0688
_cod_data_source_file Acta-Chem-Scand-1996-50-1116-1.cif
_cod_data_source_block 1
_cod_original_cell_volume 1064.7(7)
_cod_database_code 1557728

loop_
_space_group_symop_id
_space_group_symop_operation_xyz
1 x,y,z
2 -x,-y,-z

loop_
_atom_site_label
_atom_site_type_symbol
_atom_site_thermal_displace_type
_atom_site_fract_x
_atom_site_fract_y
_atom_site_fract_z
_atom_site_occupancy
_atom_site_U_iso_or_equiv
_atom_site_calc_flag
_atom_site_refinement_flags
_atom_site_disorder_assembly
_atom_site_disorder_group
Zr1 Zr Uiso -0.17000(10) 0.76520(10) 0.11440(10) 1.000 0.0240(10) . . . .
Zr2 Zr Uiso -0.60940(10) 0.73790(10) -0.39260(10) 1.000 0.0230(10) . . . .
Cl1 Cl Uiso -0.41380(10) 0.64370(10) 0.06580(10) 1.000 0.0430(10) . . . .
Cl2 Cl Uiso -0.21580(10) 0.92360(10) -0.07900(10) 1.000 0.0400(10) . . . .
Cl3 Cl Uiso -0.77480(10) 0.57660(10) -0.44730(10) 1.000 0.0380(10) . . . .
Cl4 Cl Uiso -0.63780(10) 0.87950(10) -0.59370(10) 1.000 0.0420(10) . . . .
C1 C Uiso -0.1500(6) 0.7675(4) 0.3178(3) 1.000 0.0560(10) . . . .
C2 C Uiso -0.0947(5) 0.8780(5) 0.2555(4) 1.000 0.0610(10) . . . .
C3 C Uiso -0.2331(7) 0.9414(4) 0.1710(4) 1.000 0.0600(10) . . . .
C4 C Uiso -0.3742(6) 0.8701(5) 0.1800(4) 1.000 0.0590(10) . . . .
C5 C Uiso -0.3218(6) 0.7631(4) 0.2716(4) 1.000 0.0550(10) . . . .
C6 C Uiso -0.0207(6) 0.5830(4) 0.1125(5) 1.000 0.0610(10) . . . .
C7 C Uiso 0.0298(6) 0.6799(5) 0.0284(4) 1.000 0.0560(10) . . . .
C8 C Uiso 0.1275(5) 0.7520(4) 0.0889(5) 1.000 0.0570(10) . . . .
C9 C Uiso 0.1319(5) 0.6980(4) 0.2082(4) 1.000 0.0530(10) . . . .
C10 C Uiso 0.0389(6) 0.5960(4) 0.2219(4) 1.000 0.0560(10) . . . .
C11 C Uiso -0.6367(5) 0.8385(4) -0.2489(4) 1.000 0.0480(10) . . . .
C12 C Uiso -0.7235(5) 0.7308(4) -0.2193(3) 1.000 0.0430(10) . . . .
C13 C Uiso -0.8689(4) 0.7403(3) -0.3100(3) 1.000 0.0370(10) . . . .
C14 C Uiso -0.8700(4) 0.8520(3) -0.3985(3) 1.000 0.0400(10) . . . .
C15 C Uiso -0.7254(5) 0.9139(4) -0.3597(4) 1.000 0.0470(10) . . . .
C16 C Uiso -0.3863(5) 0.5738(4) -0.2854(4) 1.000 0.0480(10) . . . .
C17 C Uiso -0.3600(4) 0.6229(3) -0.4016(3) 1.000 0.0390(10) . . . .
C18 C Uiso -0.3073(4) 0.7395(4) -0.4177(3) 1.000 0.0390(10) . . . .
C19 C Uiso -0.3038(4) 0.7667(4) -0.3149(4) 1.000 0.0480(10) . . . .
C20 C Uiso -0.3507(5) 0.6625(5) -0.2320(3) 1.000 0.0540(10) . . . .

loop_
_atom_type_symbol
_atom_type_description
_atom_type_scat_dispersion_real
_atom_type_scat_dispersion_imag
_atom_type_scat_source
C C 0.0033 0.0016 ' International Tables Vol C Tables 4.2.6.8 and 6.1.1.4'
Cl Cl 0.1484 0.1585 ' International Tables Vol C Tables 4.2.6.8 and 6.1.1.4'
Zr Zr -2.9673 0.5597 ' International Tables Vol C Tables 4.2.6.8 and 6.1.1.4'

loop_
_geom_angle_atom_site_label_1
_geom_angle_atom_site_label_2
_geom_angle_atom_site_label_3
_geom_angle
_geom_angle_site_symmetry_1
_geom_angle_site_symmetry_2
_geom_angle_site_symmetry_3
_geom_angle_publ_flag
Cl1 Zr1 Cl2 97.04(7) . . . yes
Cl1 Zr1 C1 108.04(13) . . . yes
Cl1 Zr1 C2 133.63(11) . . . yes
Cl1 Zr1 C3 116.36(14) . . . yes
Cl1 Zr1 C4 85.52(14) . . . yes
Cl1 Zr1 C5 80.86(12) . . . yes
Cl1 Zr1 C6 78.79(13) . . . yes
Cl1 Zr1 C7 95.74(14) . . . yes
Cl1 Zr1 C8 127.83(13) . . . yes
Cl1 Zr1 C9 128.21(13) . . . yes
Cl1 Zr1 C10 96.75(13) . . . yes
Cl2 Zr1 C1 133.06(13) . . . yes
Cl2 Zr1 C2 103.32(14) . . . yes
Cl2 Zr1 C3 79.95(12) . . . yes
Cl2 Zr1 C4 91.22(12) . . . yes
Cl2 Zr1 C5 123.26(12) . . . yes
Cl2 Zr1 C6 111.03(14) . . . yes
Cl2 Zr1 C7 82.54(12) . . . yes
Cl2 Zr1 C8 84.81(14) . . . yes
Cl2 Zr1 C9 115.29(12) . . . yes
Cl2 Zr1 C10 134.69(12) . . . yes
C1 Zr1 C2 32.49(16) . . . yes
C1 Zr1 C3 53.51(15) . . . yes
C1 Zr1 C4 53.39(16) . . . yes
C1 Zr1 C5 32.00(16) . . . yes
C1 Zr1 C6 112.36(18) . . . yes
C1 Zr1 C7 131.41(16) . . . yes
C1 Zr1 C8 107.82(18) . . . yes
C1 Zr1 C9 78.99(16) . . . yes
C1 Zr1 C10 81.74(16) . . . yes
C2 Zr1 C3 32.27(16) . . . yes
C2 Zr1 C4 53.24(16) . . . yes
C2 Zr1 C5 53.11(16) . . . yes
C2 Zr1 C6 128.77(17) . . . yes
C2 Zr1 C7 127.69(16) . . . yes
C2 Zr1 C8 95.49(16) . . . yes
C2 Zr1 C9 78.65(16) . . . yes
C2 Zr1 C10 97.61(17) . . . yes
C3 Zr1 C4 31.90(18) . . . yes
C3 Zr1 C5 52.93(16) . . . yes
C3 Zr1 C6 160.88(18) . . . yes
C3 Zr1 C7 144.92(19) . . . yes
C3 Zr1 C8 115.28(18) . . . yes
C3 Zr1 C9 108.65(17) . . . yes
C3 Zr1 C10 129.77(16) . . . yes
C4 Zr1 C5 32.10(16) . . . yes
C4 Zr1 C6 154.03(18) . . . yes
C4 Zr1 C7 173.74(17) . . . yes
C4 Zr1 C8 146.65(18) . . . yes
C4 Zr1 C9 129.86(16) . . . yes
C4 Zr1 C10 132.78(16) . . . yes
C5 Zr1 C6 123.68(18) . . . yes
C5 Zr1 C7 154.16(17) . . . yes
C5 Zr1 C8 139.64(18) . . . yes
C5 Zr1 C9 109.10(16) . . . yes
C5 Zr1 C10 101.47(16) . . . yes
C6 Zr1 C7 31.74(18) . . . yes
C6 Zr1 C8 52.92(17) . . . yes
C6 Zr1 C9 52.85(17) . . . yes
C6 Zr1 C10 31.99(17) . . . yes
C7 Zr1 C8 32.51(17) . . . yes
C7 Zr1 C9 53.49(15) . . . yes
C7 Zr1 C10 53.24(16) . . . yes
C8 Zr1 C9 32.25(17) . . . yes
C8 Zr1 C10 53.25(17) . . . yes
C9 Zr1 C10 32.02(16) . . . yes
C12 Zr2 C16 97.04(15) . . . yes
C12 Zr2 C17 129.48(13) . . . yes
C12 Zr2 C18 131.13(13) . . . yes
C12 Zr2 C19 99.47(15) . . . yes
C12 Zr2 C20 80.14(14) . . . yes
C13 Zr2 C14 32.23(12) . . . yes
C13 Zr2 C15 53.65(13) . . . yes
C13 Zr2 C16 119.26(14) . . . yes
C13 Zr2 C17 149.05(13) . . . yes
C13 Zr2 C18 163.43(13) . . . yes
C13 Zr2 C19 131.10(14) . . . yes
C13 Zr2 C20 111.32(13) . . . yes
C14 Zr2 C15 32.74(13) . . . yes
C14 Zr2 C16 150.32(14) . . . yes
C14 Zr2 C17 175.72(12) . . . yes
C14 Zr2 C18 149.25(15) . . . yes
C14 Zr2 C19 129.60(15) . . . yes
C14 Zr2 C20 130.33(14) . . . yes
C15 Zr2 C16 138.15(16) . . . yes
C15 Zr2 C17 150.15(14) . . . yes
C15 Zr2 C18 119.54(16) . . . yes
C15 Zr2 C19 97.07(16) . . . yes
C15 Zr2 C20 106.62(17) . . . yes
C16 Zr2 C17 32.69(13) . . . yes
C16 Zr2 C18 53.50(14) . . . yes
C16 Zr2 C19 54.26(16) . . . yes
C16 Zr2 C20 32.49(18) . . . yes
C17 Zr2 C18 31.83(14) . . . yes
C17 Zr2 C19 53.84(14) . . . yes
C17 Zr2 C20 53.93(14) . . . yes
Cl3 Zr2 Cl4 96.89(7) . . . yes
Cl3 Zr2 C11 130.59(11) . . . yes
Cl3 Zr2 C12 99.08(12) . . . yes
Cl3 Zr2 C13 78.98(9) . . . yes
Cl3 Zr2 C14 93.97(10) . . . yes
Cl3 Zr2 C15 126.63(11) . . . yes
Cl3 Zr2 C16 83.23(12) . . . yes
Cl3 Zr2 C17 83.21(10) . . . yes
Cl3 Zr2 C18 112.45(12) . . . yes
Cl3 Zr2 C19 135.21(13) . . . yes
Cl3 Zr2 C20 113.13(15) . . . yes
Cl4 Zr2 C11 112.56(13) . . . yes
Cl4 Zr2 C12 134.82(12) . . . yes
Cl4 Zr2 C13 112.87(10) . . . yes
Cl4 Zr2 C14 82.95(10) . . . yes
Cl4 Zr2 C15 82.57(12) . . . yes
Cl4 Zr2 C16 126.73(12) . . . yes
Cl4 Zr2 C17 94.16(10) . . . yes
Cl4 Zr2 C18 78.65(10) . . . yes
Cl4 Zr2 C19 98.19(12) . . . yes
Cl4 Zr2 C20 130.18(11) . . . yes
C11 Zr2 C12 32.69(15) . . . yes
C11 Zr2 C13 53.62(13) . . . yes
C11 Zr2 C14 54.11(13) . . . yes
C11 Zr2 C15 32.69(15) . . . yes
C11 Zr2 C16 106.47(16) . . . yes
C11 Zr2 C17 130.13(14) . . . yes
C11 Zr2 C18 111.69(15) . . . yes
C11 Zr2 C19 80.31(15) . . . yes
C11 Zr2 C20 77.28(16) . . . yes
C12 Zr2 C13 32.41(12) . . . yes
C12 Zr2 C14 54.07(13) . . . yes
C12 Zr2 C15 54.21(15) . . . yes
C18 Zr2 C20 53.82(12) . . . yes
C19 Zr2 C20 33.07(16) . . . yes
C18 Zr2 C19 32.49(14) . . . yes
Zr1 C1 C5 75.1(3) . . . yes
C2 C1 C5 107.5(4) . . . no
Zr1 C1 C2 73.5(3) . . . yes
Zr1 C2 C3 75.2(3) . . . yes
Zr1 C2 C1 74.0(3) . . . yes
C1 C2 C3 108.3(4) . . . no
Zr1 C3 C2 72.5(3) . . . yes
Zr1 C3 C4 74.6(3) . . . yes
C2 C3 C4 108.0(4) . . . no
C3 C4 C5 107.4(4) . . . no
Zr1 C4 C3 73.5(3) . . . yes
Zr1 C4 C5 73.4(3) . . . yes
Zr1 C5 C1 72.9(3) . . . yes
Zr1 C5 C4 74.5(3) . . . yes
C1 C5 C4 108.7(4) . . . no
C7 C6 C10 108.6(5) . . . no
Zr1 C6 C7 74.1(3) . . . yes
Zr1 C6 C10 72.1(3) . . . yes
Zr1 C7 C8 73.0(3) . . . yes
Zr1 C7 C6 74.1(3) . . . yes
C6 C7 C8 107.0(4) . . . no
Zr1 C8 C7 74.5(3) . . . yes
Zr1 C8 C9 73.0(3) . . . yes
C7 C8 C9 107.6(4) . . . no
C8 C9 C10 108.3(4) . . . no
Zr1 C9 C8 74.7(3) . . . yes
Zr1 C9 C10 73.7(3) . . . yes
Zr1 C10 C6 76.0(3) . . . yes
Zr1 C10 C9 74.3(3) . . . yes
C6 C10 C9 108.5(4) . . . no
Zr2 C11 C12 73.6(3) . . . yes
Zr2 C11 C15 74.4(3) . . . yes
C12 C11 C15 108.4(4) . . . no
Zr2 C12 C11 73.7(2) . . . yes
Zr2 C12 C13 75.6(2) . . . yes
C11 C12 C13 107.9(4) . . . no
Zr2 C13 C12 72.0(2) . . . yes
Zr2 C13 C14 73.6(2) . . . yes
C12 C13 C14 108.6(3) . . . no
Zr2 C14 C13 74.1(2) . . . yes
Zr2 C14 C15 72.9(2) . . . yes
C13 C14 C15 107.4(3) . . . no
Zr2 C15 C11 72.9(3) . . . yes
Zr2 C15 C14 74.4(2) . . . yes
C11 C15 C14 107.7(4) . . . no
Zr2 C16 C17 74.3(2) . . . yes
Zr2 C16 C20 72.8(3) . . . yes
C17 C16 C20 107.7(4) . . . no
Zr2 C17 C16 73.1(2) . . . yes
Zr2 C17 C18 74.0(2) . . . yes
C16 C17 C18 107.9(3) . . . no
Zr2 C18 C17 74.2(2) . . . yes
Zr2 C18 C19 72.1(2) . . . yes
C17 C18 C19 109.0(3) . . . no
Zr2 C19 C18 75.4(2) . . . yes
Zr2 C19 C20 73.7(2) . . . yes
C18 C19 C20 107.4(4) . . . no
Zr2 C20 C16 74.7(2) . . . yes
Zr2 C20 C19 73.2(2) . . . yes
C16 C20 C19 108.1(4) . . . no

loop_
_geom_bond_atom_site_label_1
_geom_bond_atom_site_label_2
_geom_bond_distance
_geom_bond_site_symmetry_1
_geom_bond_site_symmetry_2
_geom_bond_publ_flag
Zr1 Cl1 2.4463(19) . . yes
Zr1 Cl2 2.445(2) . . yes
Zr1 C1 2.474(4) . . yes
Zr1 C2 2.468(6) . . yes
Zr1 C3 2.502(5) . . yes
Zr1 C4 2.516(6) . . yes
Zr1 C5 2.501(5) . . yes
Zr1 C6 2.518(5) . . yes
Zr1 C7 2.517(5) . . yes
Zr1 C8 2.499(5) . . yes
Zr1 C9 2.477(5) . . yes
Zr1 C10 2.469(5) . . yes
Zr2 C14 2.517(4) . . yes
Zr2 C15 2.498(5) . . yes
Zr2 C16 2.500(5) . . yes
Zr2 C17 2.515(4) . . yes
Zr2 C18 2.513(4) . . yes
Zr2 C19 2.471(4) . . yes
Zr2 C20 2.477(4) . . yes
Zr2 C13 2.523(4) . . yes
Zr2 Cl4 2.444(2) . . yes
Zr2 C11 2.480(5) . . yes
Zr2 Cl3 2.450(2) . . yes
Zr2 C12 2.478(4) . . yes
C1 C2 1.383(7) . . no
C1 C5 1.372(7) . . no
C2 C3 1.381(7) . . no
C3 C4 1.379(8) . . no
C4 C5 1.387(7) . . no
C6 C10 1.375(7) . . no
C6 C7 1.377(7) . . no
C7 C8 1.404(8) . . no
C8 C9 1.382(7) . . no
C9 C10 1.364(7) . . no
C11 C12 1.395(7) . . no
C11 C15 1.401(6) . . no
C12 C13 1.396(5) . . no
C13 C14 1.399(5) . . no
C14 C15 1.414(6) . . no
C16 C17 1.411(6) . . no
C16 C20 1.393(7) . . no
C17 C18 1.379(6) . . no
C18 C19 1.395(6) . . no
C19 C20 1.408(7) . . no

loop_
_geom_torsion_atom_site_label_1
_geom_torsion_atom_site_label_2
_geom_torsion_atom_site_label_3
_geom_torsion_atom_site_label_4
_geom_torsion
_geom_torsion_site_symmetry_1
_geom_torsion_site_symmetry_2
_geom_torsion_site_symmetry_3
_geom_torsion_site_symmetry_4
_geom_torsion_publ_flag
Cl1 Zr1 C1 C2 -147.1(2) . . . . no
Cl1 Zr1 C1 C5 -33.2(3) . . . . no
Cl2 Zr1 C1 C2 -28.3(3) . . . . no
Cl2 Zr1 C1 C5 85.5(3) . . . . no
C2 Zr1 C1 C5 113.8(4) . . . . no
C3 Zr1 C1 C2 -37.2(3) . . . . no
C3 Zr1 C1 C5 76.6(3) . . . . no
C4 Zr1 C1 C2 -77.2(3) . . . . no
C4 Zr1 C1 C5 36.6(3) . . . . no
C5 Zr1 C1 C2 -113.8(4) . . . . no
C6 Zr1 C1 C2 127.9(3) . . . . no
C6 Zr1 C1 C5 -118.3(3) . . . . no
C7 Zr1 C1 C2 97.6(3) . . . . no
C7 Zr1 C1 C5 -148.6(3) . . . . no
C8 Zr1 C1 C2 71.5(3) . . . . no
C8 Zr1 C1 C5 -174.7(3) . . . . no
C9 Zr1 C1 C2 86.1(3) . . . . no
C9 Zr1 C1 C5 -160.1(3) . . . . no
C10 Zr1 C1 C2 118.5(3) . . . . no
C10 Zr1 C1 C5 -127.7(3) . . . . no
Cl1 Zr1 C2 C1 45.6(3) . . . . no
Cl1 Zr1 C2 C3 -68.9(3) . . . . no
Cl2 Zr1 C2 C1 159.1(3) . . . . no
Cl2 Zr1 C2 C3 44.7(3) . . . . no
C1 Zr1 C2 C3 -114.4(4) . . . . no
C3 Zr1 C2 C1 114.4(4) . . . . no
C4 Zr1 C2 C1 77.7(3) . . . . no
C4 Zr1 C2 C3 -36.7(3) . . . . no
C5 Zr1 C2 C1 37.3(3) . . . . no
C5 Zr1 C2 C3 -77.1(3) . . . . no
C6 Zr1 C2 C1 -69.3(3) . . . . no
C6 Zr1 C2 C3 176.2(3) . . . . no
C7 Zr1 C2 C1 -110.1(3) . . . . no
C7 Zr1 C2 C3 135.5(3) . . . . no
C8 Zr1 C2 C1 -114.9(3) . . . . no
C8 Zr1 C2 C3 130.7(3) . . . . no
C9 Zr1 C2 C1 -87.3(3) . . . . no
C9 Zr1 C2 C3 158.3(3) . . . . no
C10 Zr1 C2 C1 -61.4(3) . . . . no
C10 Zr1 C2 C3 -175.8(3) . . . . no
Cl1 Zr1 C3 C2 131.1(3) . . . . no
Cl1 Zr1 C3 C4 16.1(3) . . . . no
Cl2 Zr1 C3 C2 -136.0(3) . . . . no
Cl2 Zr1 C3 C4 109.0(3) . . . . no
C1 Zr1 C3 C2 37.5(3) . . . . no
C1 Zr1 C3 C4 -77.6(3) . . . . no
C2 Zr1 C3 C4 -115.0(4) . . . . no
C4 Zr1 C3 C2 115.0(4) . . . . no
C5 Zr1 C3 C2 77.7(3) . . . . no
C5 Zr1 C3 C4 -37.3(3) . . . . no
C7 Zr1 C3 C2 -74.8(4) . . . . no
C7 Zr1 C3 C4 170.2(3) . . . . no
C8 Zr1 C3 C2 -56.6(3) . . . . no
C8 Zr1 C3 C4 -171.7(3) . . . . no
C9 Zr1 C3 C2 -22.5(3) . . . . no
C9 Zr1 C3 C4 -137.5(3) . . . . no
C10 Zr1 C3 C2 5.5(4) . . . . no
C10 Zr1 C3 C4 -109.6(3) . . . . no
Cl1 Zr1 C4 C3 -165.6(3) . . . . no
Cl1 Zr1 C4 C5 79.9(3) . . . . no
Cl2 Zr1 C4 C3 -68.6(3) . . . . no
Cl2 Zr1 C4 C5 176.9(3) . . . . no
C1 Zr1 C4 C3 78.0(3) . . . . no
C1 Zr1 C4 C5 -36.5(3) . . . . no
C2 Zr1 C4 C3 37.1(3) . . . . no
C2 Zr1 C4 C5 -77.4(3) . . . . no
C3 Zr1 C4 C5 -114.5(4) . . . . no
C5 Zr1 C4 C3 114.5(4) . . . . no
C6 Zr1 C4 C3 141.7(4) . . . . no
C6 Zr1 C4 C5 27.2(5) . . . . no
C8 Zr1 C4 C3 13.8(5) . . . . no
C8 Zr1 C4 C5 -100.7(4) . . . . no
C9 Zr1 C4 C3 56.4(3) . . . . no
C9 Zr1 C4 C5 -58.1(4) . . . . no
C10 Zr1 C4 C3 99.4(3) . . . . no
C10 Zr1 C4 C5 -15.1(4) . . . . no
Cl1 Zr1 C5 C1 148.1(3) . . . . no
Cl1 Zr1 C5 C4 -96.2(3) . . . . no
Cl2 Zr1 C5 C1 -119.4(3) . . . . no
Cl2 Zr1 C5 C4 -3.7(3) . . . . no
C1 Zr1 C5 C4 115.7(4) . . . . no
C2 Zr1 C5 C1 -37.9(3) . . . . no
C2 Zr1 C5 C4 77.8(3) . . . . no
C3 Zr1 C5 C1 -78.6(3) . . . . no
C3 Zr1 C5 C4 37.1(3) . . . . no
C4 Zr1 C5 C1 -115.7(4) . . . . no
C6 Zr1 C5 C1 78.2(3) . . . . no
C6 Zr1 C5 C4 -166.1(3) . . . . no
C7 Zr1 C5 C1 63.9(5) . . . . no
C7 Zr1 C5 C4 179.6(4) . . . . no
C8 Zr1 C5 C1 7.8(4) . . . . no
C8 Zr1 C5 C4 123.5(3) . . . . no
C9 Zr1 C5 C1 20.7(3) . . . . no
C9 Zr1 C5 C4 136.4(3) . . . . no
C10 Zr1 C5 C1 53.0(3) . . . . no
C10 Zr1 C5 C4 168.7(3) . . . . no
Cl1 Zr1 C6 C7 120.9(3) . . . . no
Cl1 Zr1 C6 C10 -122.9(3) . . . . no
Cl2 Zr1 C6 C7 27.6(3) . . . . no
Cl2 Zr1 C6 C10 143.8(3) . . . . no
C1 Zr1 C6 C7 -134.0(3) . . . . no
C1 Zr1 C6 C10 -17.8(3) . . . . no
C2 Zr1 C6 C7 -101.1(3) . . . . no
C2 Zr1 C6 C10 15.1(4) . . . . no
C4 Zr1 C6 C7 174.9(4) . . . . no
C4 Zr1 C6 C10 -69.0(5) . . . . no
C5 Zr1 C6 C7 -168.1(3) . . . . no
C5 Zr1 C6 C10 -52.0(4) . . . . no
C7 Zr1 C6 C10 116.2(4) . . . . no
C8 Zr1 C6 C7 -38.0(3) . . . . no
C8 Zr1 C6 C10 78.1(3) . . . . no
C9 Zr1 C6 C7 -78.8(3) . . . . no
C9 Zr1 C6 C10 37.4(3) . . . . no
C10 Zr1 C6 C7 -116.2(4) . . . . no
Cl1 Zr1 C7 C6 -57.7(3) . . . . no
Cl1 Zr1 C7 C8 -171.6(3) . . . . no
Cl2 Zr1 C7 C6 -154.1(3) . . . . no
Cl2 Zr1 C7 C8 92.0(3) . . . . no
C1 Zr1 C7 C6 62.5(4) . . . . no
C1 Zr1 C7 C8 -51.3(4) . . . . no
C2 Zr1 C7 C6 104.8(3) . . . . no
C2 Zr1 C7 C8 -9.1(4) . . . . no
C3 Zr1 C7 C6 145.4(3) . . . . no
C3 Zr1 C7 C8 31.6(4) . . . . no
C5 Zr1 C7 C6 23.1(6) . . . . no
C5 Zr1 C7 C8 -90.7(5) . . . . no
C6 Zr1 C7 C8 -113.8(4) . . . . no
C8 Zr1 C7 C6 113.8(4) . . . . no
C9 Zr1 C7 C6 76.6(3) . . . . no
C9 Zr1 C7 C8 -37.2(3) . . . . no
C10 Zr1 C7 C6 36.4(3) . . . . no
C10 Zr1 C7 C8 -77.4(3) . . . . no
Cl1 Zr1 C8 C7 10.6(4) . . . . no
Cl1 Zr1 C8 C9 -103.7(3) . . . . no
Cl2 Zr1 C8 C7 -84.3(3) . . . . no
Cl2 Zr1 C8 C9 161.4(3) . . . . no
C1 Zr1 C8 C7 142.0(3) . . . . no
C1 Zr1 C8 C9 27.7(3) . . . . no
C2 Zr1 C8 C7 172.8(3) . . . . no
C2 Zr1 C8 C9 58.5(3) . . . . no
C3 Zr1 C8 C7 -160.6(3) . . . . no
C3 Zr1 C8 C9 85.1(3) . . . . no
C4 Zr1 C8 C7 -168.6(3) . . . . no
C4 Zr1 C8 C9 77.1(4) . . . . no
C5 Zr1 C8 C7 137.7(3) . . . . no
C5 Zr1 C8 C9 23.4(4) . . . . no
C6 Zr1 C8 C7 37.1(3) . . . . no
C6 Zr1 C8 C9 -77.2(3) . . . . no
C7 Zr1 C8 C9 -114.3(4) . . . . no
C9 Zr1 C8 C7 114.3(4) . . . . no
C10 Zr1 C8 C7 77.4(3) . . . . no
C10 Zr1 C8 C9 -36.9(3) . . . . no
Cl1 Zr1 C9 C8 102.4(3) . . . . no
Cl1 Zr1 C9 C10 -12.4(3) . . . . no
Cl2 Zr1 C9 C8 -20.6(3) . . . . no
Cl2 Zr1 C9 C10 -135.4(3) . . . . no
C1 Zr1 C9 C8 -153.2(3) . . . . no
C1 Zr1 C9 C10 92.0(3) . . . . no
C2 Zr1 C9 C8 -120.1(3) . . . . no
C2 Zr1 C9 C10 125.2(3) . . . . no
C3 Zr1 C9 C8 -108.0(3) . . . . no
C3 Zr1 C9 C10 137.2(3) . . . . no
C4 Zr1 C9 C8 -135.7(3) . . . . no
C4 Zr1 C9 C10 109.5(3) . . . . no
C5 Zr1 C9 C8 -164.2(3) . . . . no
C5 Zr1 C9 C10 81.0(3) . . . . no
C6 Zr1 C9 C8 77.5(3) . . . . no
C6 Zr1 C9 C10 -37.3(3) . . . . no
C7 Zr1 C9 C8 37.5(3) . . . . no
C7 Zr1 C9 C10 -77.3(3) . . . . no
C8 Zr1 C9 C10 -114.8(4) . . . . no
C10 Zr1 C9 C8 114.8(4) . . . . no
Cl1 Zr1 C10 C6 56.0(3) . . . . no
Cl1 Zr1 C10 C9 170.2(3) . . . . no
Cl2 Zr1 C10 C6 -50.9(4) . . . . no
Cl2 Zr1 C10 C9 63.4(3) . . . . no
C1 Zr1 C10 C6 163.4(3) . . . . no
C1 Zr1 C10 C9 -82.4(3) . . . . no
C2 Zr1 C10 C6 -168.2(3) . . . . no
C2 Zr1 C10 C9 -54.0(3) . . . . no
C3 Zr1 C10 C6 -171.1(3) . . . . no
C3 Zr1 C10 C9 -56.9(4) . . . . no
C4 Zr1 C10 C6 146.2(3) . . . . no
C4 Zr1 C10 C9 -99.6(3) . . . . no
C5 Zr1 C10 C6 138.0(3) . . . . no
C5 Zr1 C10 C9 -107.8(3) . . . . no
C6 Zr1 C10 C9 114.2(4) . . . . no
C7 Zr1 C10 C6 -36.1(3) . . . . no
C7 Zr1 C10 C9 78.1(3) . . . . no
C8 Zr1 C10 C6 -77.0(3) . . . . no
C8 Zr1 C10 C9 37.2(3) . . . . no
C9 Zr1 C10 C6 -114.2(4) . . . . no
Cl3 Zr2 C16 C20 -157.4(2) . . . . no
Cl4 Zr2 C16 C17 -5.6(3) . . . . no
Cl4 Zr2 C16 C20 109.1(2) . . . . no
C11 Zr2 C16 C17 -141.6(2) . . . . no
C11 Zr2 C16 C20 -27.0(3) . . . . no
C12 Zr2 C16 C17 -173.7(2) . . . . no
C12 Zr2 C16 C20 -59.0(3) . . . . no
C13 Zr2 C16 C17 161.3(2) . . . . no
C13 Zr2 C16 C20 -84.1(3) . . . . no
C14 Zr2 C16 C17 174.1(3) . . . . no
C14 Zr2 C16 C20 -71.2(4) . . . . no
C15 Zr2 C16 C17 -131.8(3) . . . . no
C15 Zr2 C16 C20 -17.2(4) . . . . no
C17 Zr2 C16 C20 114.7(4) . . . . no
C18 Zr2 C16 C17 -36.5(2) . . . . no
C18 Zr2 C16 C20 78.2(3) . . . . no
C19 Zr2 C16 C17 -77.0(3) . . . . no
C19 Zr2 C16 C20 37.6(2) . . . . no
C20 Zr2 C16 C17 -114.7(4) . . . . no
Cl3 Zr2 C17 C16 -88.0(2) . . . . no
Cl3 Zr2 C17 C18 157.0(2) . . . . no
Cl4 Zr2 C17 C16 175.5(2) . . . . no
Cl4 Zr2 C17 C18 60.6(2) . . . . no
C11 Zr2 C17 C16 51.2(3) . . . . no
C11 Zr2 C17 C18 -63.8(3) . . . . no
C12 Zr2 C17 C16 8.2(3) . . . . no
C12 Zr2 C17 C18 -106.8(2) . . . . no
C13 Zr2 C17 C16 -33.0(4) . . . . no
C13 Zr2 C17 C18 -147.9(2) . . . . no
C15 Zr2 C17 C16 93.2(4) . . . . no
Cl3 Zr2 C11 C12 18.2(3) . . . . no
Cl3 Zr2 C11 C15 -96.9(3) . . . . no
Cl4 Zr2 C11 C12 140.0(2) . . . . no
Cl4 Zr2 C11 C15 24.9(3) . . . . no
C12 Zr2 C11 C15 -115.1(4) . . . . no
C13 Zr2 C11 C12 37.5(2) . . . . no
C13 Zr2 C11 C15 -77.6(3) . . . . no
C14 Zr2 C11 C12 77.7(3) . . . . no
C14 Zr2 C11 C15 -37.4(2) . . . . no
C15 Zr2 C11 C12 115.1(4) . . . . no
C16 Zr2 C11 C12 -77.1(3) . . . . no
C16 Zr2 C11 C15 167.9(3) . . . . no
C17 Zr2 C11 C12 -103.1(3) . . . . no
C17 Zr2 C11 C15 141.9(2) . . . . no
C18 Zr2 C11 C12 -133.7(2) . . . . no
C18 Zr2 C11 C15 111.3(3) . . . . no
C19 Zr2 C11 C12 -125.1(3) . . . . no
C19 Zr2 C11 C15 119.8(3) . . . . no
C20 Zr2 C11 C12 -91.5(3) . . . . no
C20 Zr2 C11 C15 153.4(3) . . . . no
Cl3 Zr2 C12 C11 -166.1(2) . . . . no
Cl3 Zr2 C12 C13 -52.2(2) . . . . no
Cl4 Zr2 C12 C11 -56.8(3) . . . . no
Cl4 Zr2 C12 C13 57.1(3) . . . . no
C11 Zr2 C12 C13 113.9(4) . . . . no
C13 Zr2 C12 C11 -113.9(4) . . . . no
C14 Zr2 C12 C11 -77.8(3) . . . . no
C14 Zr2 C12 C13 36.1(2) . . . . no
C15 Zr2 C12 C11 -37.1(3) . . . . no
C15 Zr2 C12 C13 76.8(3) . . . . no
C16 Zr2 C12 C11 109.7(3) . . . . no
C16 Zr2 C12 C13 -136.4(3) . . . . no
C17 Zr2 C12 C11 105.2(3) . . . . no
C17 Zr2 C12 C13 -140.9(2) . . . . no
C18 Zr2 C12 C11 63.1(3) . . . . no
C18 Zr2 C12 C13 177.1(2) . . . . no
C19 Zr2 C12 C11 54.8(3) . . . . no
C19 Zr2 C12 C13 168.8(3) . . . . no
C20 Zr2 C12 C11 81.8(3) . . . . no
C20 Zr2 C12 C13 -164.3(3) . . . . no
Cl3 Zr2 C13 C12 127.4(3) . . . . no
Cl3 Zr2 C13 C14 -116.2(2) . . . . no
Cl4 Zr2 C13 C12 -139.7(2) . . . . no
Cl4 Zr2 C13 C14 -23.3(2) . . . . no
C11 Zr2 C13 C12 -37.8(3) . . . . no
C11 Zr2 C13 C14 78.6(2) . . . . no
C12 Zr2 C13 C14 116.5(3) . . . . no
C14 Zr2 C13 C12 -116.5(3) . . . . no
C15 Zr2 C13 C12 -78.7(3) . . . . no
C15 Zr2 C13 C14 37.7(2) . . . . no
C16 Zr2 C13 C12 51.7(3) . . . . no
C16 Zr2 C13 C14 168.1(2) . . . . no
C17 Zr2 C13 C12 71.3(4) . . . . no
C17 Zr2 C13 C14 -172.2(2) . . . . no
C19 Zr2 C13 C12 -14.8(3) . . . . no
C19 Zr2 C13 C14 101.7(3) . . . . no
C20 Zr2 C13 C12 16.7(3) . . . . no
C20 Zr2 C13 C14 133.1(2) . . . . no
Cl3 Zr2 C14 C13 62.0(2) . . . . no
Cl3 Zr2 C14 C15 176.3(2) . . . . no
Cl4 Zr2 C14 C13 158.5(2) . . . . no
Cl4 Zr2 C14 C15 -87.2(2) . . . . no
C11 Zr2 C14 C13 -77.0(2) . . . . no
C11 Zr2 C14 C15 37.3(3) . . . . no
C12 Zr2 C14 C13 -36.3(2) . . . . no
C12 Zr2 C14 C15 78.0(3) . . . . no
C13 Zr2 C14 C15 114.3(3) . . . . no
C15 Zr2 C14 C13 -114.3(3) . . . . no
C16 Zr2 C14 C13 -21.3(4) . . . . no
C16 Zr2 C14 C15 93.0(4) . . . . no
C18 Zr2 C14 C13 -148.1(3) . . . . no
C18 Zr2 C14 C15 -33.8(4) . . . . no
C19 Zr2 C14 C13 -106.7(2) . . . . no
C19 Zr2 C14 C15 7.6(3) . . . . no
C20 Zr2 C14 C13 -63.1(3) . . . . no
C20 Zr2 C14 C15 51.2(3) . . . . no
Cl3 Zr2 C15 C11 110.0(2) . . . . no
Cl3 Zr2 C15 C14 -4.6(3) . . . . no
Cl4 Zr2 C15 C11 -156.9(3) . . . . no
Cl4 Zr2 C15 C14 88.5(2) . . . . no
C11 Zr2 C15 C14 -114.6(4) . . . . no
C12 Zr2 C15 C11 37.1(2) . . . . no
C12 Zr2 C15 C14 -77.5(2) . . . . no
C13 Zr2 C15 C11 77.5(3) . . . . no
C13 Zr2 C15 C14 -37.1(2) . . . . no
C14 Zr2 C15 C11 114.6(4) . . . . no
C16 Zr2 C15 C11 -17.6(4) . . . . no
C16 Zr2 C15 C14 -132.2(3) . . . . no
C17 Zr2 C15 C11 -71.5(4) . . . . no
C17 Zr2 C15 C14 173.9(2) . . . . no
C18 Zr2 C15 C11 -84.5(3) . . . . no
C18 Zr2 C15 C14 160.9(2) . . . . no
C19 Zr2 C15 C11 -59.5(3) . . . . no
C19 Zr2 C15 C14 -174.1(2) . . . . no
C20 Zr2 C15 C11 -27.1(3) . . . . no
C20 Zr2 C15 C14 -141.7(2) . . . . no
Cl3 Zr2 C16 C17 88.0(2) . . . . no
C13 Zr2 C19 C18 176.3(2) . . . . no
C13 Zr2 C19 C20 62.9(3) . . . . no
C14 Zr2 C19 C18 -141.0(3) . . . . no
C14 Zr2 C19 C20 105.6(3) . . . . no
C15 Zr2 C19 C18 -136.9(3) . . . . no
C15 Zr2 C19 C20 109.7(3) . . . . no
C16 Zr2 C19 C18 76.5(3) . . . . no
C16 Zr2 C19 C20 -37.0(3) . . . . no
C17 Zr2 C19 C18 35.8(2) . . . . no
C17 Zr2 C19 C20 -77.6(3) . . . . no
C18 Zr2 C19 C20 -113.4(4) . . . . no
C20 Zr2 C19 C18 113.4(4) . . . . no
Cl3 Zr2 C20 C16 24.6(3) . . . . no
Cl3 Zr2 C20 C19 139.3(3) . . . . no
Cl4 Zr2 C20 C16 -97.5(3) . . . . no
Cl4 Zr2 C20 C19 17.2(4) . . . . no
C11 Zr2 C20 C16 153.5(3) . . . . no
C11 Zr2 C20 C19 -91.7(3) . . . . no
C12 Zr2 C20 C16 120.3(3) . . . . no
C12 Zr2 C20 C19 -125.0(3) . . . . no
C13 Zr2 C20 C16 111.3(3) . . . . no
C13 Zr2 C20 C19 -133.9(3) . . . . no
C14 Zr2 C20 C16 142.1(2) . . . . no
C14 Zr2 C20 C19 -103.2(3) . . . . no
C15 Zr2 C20 C16 168.1(3) . . . . no
C15 Zr2 C20 C19 -77.1(3) . . . . no
C16 Zr2 C20 C19 114.7(4) . . . . no
C17 Zr2 C20 C16 -37.4(2) . . . . no
C17 Zr2 C20 C19 77.4(3) . . . . no
C18 Zr2 C20 C16 -77.1(3) . . . . no
C15 Zr2 C17 C18 -21.8(4) . . . . no
C16 Zr2 C17 C18 -115.0(3) . . . . no
C18 Zr2 C17 C16 115.0(3) . . . . no
C19 Zr2 C17 C16 78.4(3) . . . . no
C19 Zr2 C17 C18 -36.5(2) . . . . no
C20 Zr2 C17 C16 37.2(3) . . . . no
C20 Zr2 C17 C18 -77.8(3) . . . . no
Cl3 Zr2 C18 C17 -24.8(2) . . . . no
Cl3 Zr2 C18 C19 -141.3(3) . . . . no
Cl4 Zr2 C18 C17 -117.6(2) . . . . no
Cl4 Zr2 C18 C19 125.9(3) . . . . no
C11 Zr2 C18 C17 132.4(2) . . . . no
C11 Zr2 C18 C19 15.9(3) . . . . no
C12 Zr2 C18 C17 101.2(3) . . . . no
C12 Zr2 C18 C19 -15.3(4) . . . . no
C14 Zr2 C18 C17 -172.0(2) . . . . no
C14 Zr2 C18 C19 71.5(4) . . . . no
C15 Zr2 C18 C17 167.8(2) . . . . no
C15 Zr2 C18 C19 51.2(3) . . . . no
C16 Zr2 C18 C17 37.5(2) . . . . no
C16 Zr2 C18 C19 -79.0(3) . . . . no
C17 Zr2 C18 C19 -116.5(3) . . . . no
C19 Zr2 C18 C17 116.5(3) . . . . no
C20 Zr2 C18 C17 78.2(3) . . . . no
C20 Zr2 C18 C19 -38.4(3) . . . . no
Cl3 Zr2 C19 C18 55.1(3) . . . . no
Cl3 Zr2 C19 C20 -58.3(3) . . . . no
Cl4 Zr2 C19 C18 -53.4(3) . . . . no
Cl4 Zr2 C19 C20 -166.8(3) . . . . no
C11 Zr2 C19 C18 -165.1(3) . . . . no
C11 Zr2 C19 C20 81.6(3) . . . . no
C12 Zr2 C19 C18 168.3(3) . . . . no
C12 Zr2 C19 C20 54.9(3) . . . . no
C19 Zr2 C20 C16 -114.7(4) . . . . no
C18 Zr2 C20 C19 37.7(3) . . . . no
C5 C1 C2 C3 0.0(6) . . . . no
Zr1 C1 C5 C4 -66.5(4) . . . . no
C2 C1 C5 Zr1 66.9(3) . . . . no
C2 C1 C5 C4 0.4(6) . . . . no
Zr1 C1 C2 C3 68.0(4) . . . . no
C5 C1 C2 Zr1 -68.0(3) . . . . no
C1 C2 C3 Zr1 -67.2(4) . . . . no
Zr1 C2 C3 C4 66.7(4) . . . . no
C1 C2 C3 C4 -0.5(6) . . . . no
C2 C3 C4 Zr1 -65.3(4) . . . . no
C2 C3 C4 C5 0.7(6) . . . . no
Zr1 C3 C4 C5 66.1(4) . . . . no
C3 C4 C5 C1 -0.7(6) . . . . no
Zr1 C4 C5 C1 65.4(3) . . . . no
C3 C4 C5 Zr1 -66.2(4) . . . . no
C10 C6 C7 C8 1.9(6) . . . . no
Zr1 C6 C10 C9 -67.8(4) . . . . no
C7 C6 C10 Zr1 65.6(4) . . . . no
C7 C6 C10 C9 -2.2(6) . . . . no
C10 C6 C7 Zr1 -64.3(4) . . . . no
Zr1 C6 C7 C8 66.2(4) . . . . no
C6 C7 C8 Zr1 -66.9(4) . . . . no
Zr1 C7 C8 C9 66.1(3) . . . . no
C6 C7 C8 C9 -0.9(6) . . . . no
C7 C8 C9 Zr1 -67.1(3) . . . . no
C7 C8 C9 C10 -0.5(5) . . . . no
Zr1 C8 C9 C10 66.6(3) . . . . no
C8 C9 C10 C6 1.6(6) . . . . no
Zr1 C9 C10 C6 68.9(4) . . . . no
C8 C9 C10 Zr1 -67.3(3) . . . . no
Zr2 C11 C12 C13 -68.5(3) . . . . no
C15 C11 C12 Zr2 66.8(3) . . . . no
C15 C11 C12 C13 -1.7(5) . . . . no
Zr2 C11 C15 C14 66.8(3) . . . . no
C12 C11 C15 Zr2 -66.3(3) . . . . no
C12 C11 C15 C14 0.5(5) . . . . no
Zr2 C12 C13 C14 -65.0(3) . . . . no
C11 C12 C13 Zr2 67.2(3) . . . . no
C11 C12 C13 C14 2.2(5) . . . . no
Zr2 C13 C14 C15 -65.9(3) . . . . no
C12 C13 C14 Zr2 64.0(3) . . . . no
C12 C13 C14 C15 -1.9(4) . . . . no
Zr2 C14 C15 C11 -65.8(3) . . . . no
C13 C14 C15 Zr2 66.7(3) . . . . no
C13 C14 C15 C11 0.8(5) . . . . no
Zr2 C16 C17 C18 66.3(3) . . . . no
C20 C16 C17 Zr2 -65.7(3) . . . . no
C20 C16 C17 C18 0.6(4) . . . . no
Zr2 C16 C20 C19 -66.2(3) . . . . no
C17 C16 C20 Zr2 66.6(3) . . . . no
C17 C16 C20 C19 0.5(5) . . . . no
Zr2 C17 C18 C19 64.2(3) . . . . no
C16 C17 C18 Zr2 -65.7(3) . . . . no
C16 C17 C18 C19 -1.5(4) . . . . no
Zr2 C18 C19 C20 67.3(3) . . . . no
C17 C18 C19 Zr2 -65.5(3) . . . . no
C17 C18 C19 C20 1.8(4) . . . . no
Zr2 C19 C20 C16 67.1(3) . . . . no
C18 C19 C20 Zr2 -68.5(3) . . . . no
C18 C19 C20 C16 -1.4(4) . . . . no
